data_4504744
loop_
_publ_author_name
'Custelcean, Radu'
'Moyer, Bruce A.'
'Bryantsev, Vyacheslav S.'
'Hay, Benjamin P.'

_publ_section_title
;
 Anion Coordination in Metal&#x2212;Organic Frameworks Functionalized with
 Urea Hydrogen-Bonding Groups
;
_journal_issue 2
_journal_name_full 'Crystal Growth &amp; Design'
_journal_page_first 555
_journal_paper_doi 10.1021/cg0505057
_journal_volume 6
_journal_year 2006
_chemical_formula_sum 'C22 H24 Cl N8 O8 Zn0.5'
_chemical_formula_weight 596.63
_chemical_name_common 6
_chemical_name_systematic
; 
 ? 
;
_space_group_IT_number 15
_symmetry_cell_setting monoclinic
_symmetry_space_group_name_Hall '-C 2yc'
_symmetry_space_group_name_H-M 'C 1 2/c 1'
_atom_sites_solution_hydrogens geom
_atom_sites_solution_primary direct
_atom_sites_solution_secondary difmap
_audit_creation_method SHELXL-97
_cell_angle_alpha 90.00
_cell_angle_beta 99.543(4)
_cell_angle_gamma 90.00
_cell_formula_units_Z 8
_cell_length_a 23.905(5)
_cell_length_b 13.712(3)
_cell_length_c 15.538(3)
_cell_measurement_temperature 173(2)
_cell_volume 5022.6(18)
_computing_structure_refinement 'SHELXL-97 (Sheldrick, 1997)'
_computing_structure_solution 'SHELXS-97 (Sheldrick, 1990)'
_diffrn_ambient_temperature 173(2)
_diffrn_measured_fraction_theta_full 0.997
_diffrn_measured_fraction_theta_max 0.997
_diffrn_radiation_monochromator graphite
_diffrn_radiation_source 'fine-focus sealed tube'
_diffrn_radiation_type MoK\a
_diffrn_radiation_wavelength 0.71073
_diffrn_reflns_av_R_equivalents 0.0679
_diffrn_reflns_av_sigmaI/netI 0.0533
_diffrn_reflns_limit_h_max 31
_diffrn_reflns_limit_h_min -31
_diffrn_reflns_limit_k_max 18
_diffrn_reflns_limit_k_min -18
_diffrn_reflns_limit_l_max 20
_diffrn_reflns_limit_l_min -20
_diffrn_reflns_number 30622
_diffrn_reflns_theta_full 28.29
_diffrn_reflns_theta_max 28.29
_diffrn_reflns_theta_min 1.72
_exptl_absorpt_coefficient_mu 0.684
_exptl_absorpt_correction_T_max 0.9601
_exptl_absorpt_correction_T_min 0.8369
_exptl_absorpt_correction_type empirical
_exptl_crystal_density_diffrn 1.578
_exptl_crystal_density_method 'not measured'
_exptl_crystal_F_000 2464
_exptl_crystal_size_max 0.27
_exptl_crystal_size_mid 0.07
_exptl_crystal_size_min 0.06
_refine_diff_density_max 1.175
_refine_diff_density_min -0.741
_refine_diff_density_rms 0.097
_refine_ls_extinction_method none
_refine_ls_goodness_of_fit_ref 1.034
_refine_ls_hydrogen_treatment mixed
_refine_ls_matrix_type full
_refine_ls_number_parameters 374
_refine_ls_number_reflns 6238
_refine_ls_number_restraints 0
_refine_ls_restrained_S_all 1.034
_refine_ls_R_factor_all 0.0630
_refine_ls_R_factor_gt 0.0461
_refine_ls_shift/su_max 0.003
_refine_ls_shift/su_mean 0.000
_refine_ls_structure_factor_coef Fsqd
_refine_ls_weighting_details 'calc w=1/[\s^2^(Fo^2^)+(0.0749P)^2^+2.1732P] where P=(Fo^2^+2Fc^2^)/3'
_refine_ls_weighting_scheme calc
_refine_ls_wR_factor_gt 0.1163
_refine_ls_wR_factor_ref 0.1278
_reflns_number_gt 4844
_reflns_number_total 6238
_reflns_threshold_expression >2sigma(I)
_cod_data_source_file cg0505057si20050928_052814.cif
_cod_data_source_block c:\frames\076\work\076s
_cod_original_cell_volume 5022.7(18)
_cod_original_sg_symbol_H-M C2/c
_cod_original_formula_sum 'C22 H24 Cl N8 O8 Zn0.50'
_cod_database_code 4504744

loop_
_symmetry_equiv_pos_as_xyz
'x, y, z'
'-x, y, -z+1/2'
'x+1/2, y+1/2, z'
'-x+1/2, y+1/2, -z+1/2'
'-x, -y, -z'
'x, -y, z-1/2'
'-x+1/2, -y+1/2, -z'
'x+1/2, -y+1/2, z-1/2'

loop_
_atom_site_label
_atom_site_type_symbol
_atom_site_fract_x
_atom_site_fract_y
_atom_site_fract_z
_atom_site_U_iso_or_equiv
_atom_site_adp_type
_atom_site_occupancy
_atom_site_symmetry_multiplicity
_atom_site_calc_flag
_atom_site_refinement_flags
Zn1 Zn 0.2500 0.2500 0.0000 0.02321(11) Uani 1 2 d S
Cl1 Cl 0.351791(19) -0.21382(4) 0.06969(3) 0.02291(13) Uani 1 1 d .
O1 O 0.13652(6) -0.17682(10) 0.18387(10) 0.0228(3) Uani 1 1 d .
O8 O 0.27952(7) 0.33652(11) 0.10945(10) 0.0271(3) Uani 1 1 d .
N4 N 0.21343(7) -0.53312(12) 0.18167(11) 0.0217(4) Uani 1 1 d .
O7 O 0.32570(7) 0.16405(12) 0.02924(12) 0.0296(4) Uani 1 1 d .
C9 C 0.14976(8) -0.46854(15) 0.27088(13) 0.0226(4) Uani 1 1 d .
H9 H 0.1245 -0.4802 0.3109 0.027 Uiso 1 1 calc R
N1 N 0.20779(7) -0.10640(12) 0.12262(11) 0.0204(3) Uani 1 1 d .
H1N H 0.2361 -0.1202 0.0951 0.024 Uiso 1 1 calc R
C8 C 0.17731(8) -0.54565(15) 0.23837(13) 0.0214(4) Uani 1 1 d .
H8 H 0.1704 -0.6099 0.2569 0.026 Uiso 1 1 calc R
C11 C 0.18141(8) -0.18376(14) 0.15615(13) 0.0184(4) Uani 1 1 d .
O4 O 0.32401(8) -0.12096(12) 0.05179(11) 0.0378(4) Uani 1 1 d .
C6 C 0.19648(8) -0.36003(14) 0.18576(13) 0.0184(4) Uani 1 1 d .
C1 C 0.19342(8) -0.00798(14) 0.12857(13) 0.0190(4) Uani 1 1 d .
N2 N 0.21188(7) -0.26846(12) 0.15598(12) 0.0211(4) Uani 1 1 d .
H2N H 0.2440 -0.2653 0.1354 0.025 Uiso 1 1 calc R
C10 C 0.15930(8) -0.37443(15) 0.24473(13) 0.0216(4) Uani 1 1 d .
H10 H 0.1409 -0.3207 0.2666 0.026 Uiso 1 1 calc R
N3 N 0.21081(7) 0.15458(12) 0.08128(11) 0.0226(4) Uani 1 1 d .
C2 C 0.21790(8) 0.05766(14) 0.07747(13) 0.0216(4) Uani 1 1 d .
H2 H 0.2407 0.0327 0.0380 0.026 Uiso 1 1 calc R
C7 C 0.22219(8) -0.44187(14) 0.15616(13) 0.0213(4) Uani 1 1 d .
H7 H 0.2474 -0.4324 0.1156 0.026 Uiso 1 1 calc R
O3 O 0.30912(7) -0.28956(12) 0.06272(12) 0.0354(4) Uani 1 1 d .
C3 C 0.17839(9) 0.18917(15) 0.13686(14) 0.0250(4) Uani 1 1 d .
H3 H 0.1734 0.2577 0.1404 0.030 Uiso 1 1 calc R
C4 C 0.15207(9) 0.12932(15) 0.18901(14) 0.0261(4) Uani 1 1 d .
H4 H 0.1288 0.1564 0.2269 0.031 Uiso 1 1 calc R
O6 O 0.38892(7) -0.23303(12) 0.00734(11) 0.0322(4) Uani 1 1 d .
C5 C 0.15974(9) 0.02921(15) 0.18592(14) 0.0238(4) Uani 1 1 d .
H5 H 0.1424 -0.0131 0.2221 0.029 Uiso 1 1 calc R
O2 O 0.45474(6) 0.15443(12) 0.15075(11) 0.0320(4) Uani 1 1 d .
N6 N 0.54039(7) 0.12524(14) 0.10730(13) 0.0297(4) Uani 1 1 d .
H6N H 0.5698 0.1550 0.0918 0.036 Uiso 1 1 calc R
C17 C 0.54065(8) 0.02372(16) 0.10341(14) 0.0250(4) Uani 1 1 d .
C22 C 0.49949(8) 0.18437(17) 0.13251(14) 0.0260(4) Uani 1 1 d .
N5 N 0.51504(7) 0.28111(15) 0.13324(14) 0.0329(4) Uani 1 1 d .
H5N H 0.5515 0.2939 0.1373 0.040 Uiso 1 1 calc R
N7 N 0.38465(8) 0.42931(15) 0.11551(14) 0.0365(5) Uani 1 1 d .
C12 C 0.47822(9) 0.36095(17) 0.12814(15) 0.0296(5) Uani 1 1 d .
N8 N 0.58890(8) -0.11498(15) 0.05551(13) 0.0305(4) Uani 1 1 d .
C18 C 0.58233(9) -0.01959(17) 0.06214(14) 0.0280(5) Uani 1 1 d .
H18 H 0.6073 0.0220 0.0375 0.034 Uiso 1 1 calc R
C21 C 0.50420(9) -0.03780(18) 0.13881(15) 0.0307(5) Uani 1 1 d .
H21 H 0.4754 -0.0120 0.1677 0.037 Uiso 1 1 calc R
C20 C 0.51087(10) -0.13755(19) 0.13090(17) 0.0366(6) Uani 1 1 d .
H20 H 0.4862 -0.1810 0.1541 0.044 Uiso 1 1 calc R
C19 C 0.55307(10) -0.17378(19) 0.08956(17) 0.0347(5) Uani 1 1 d .
H19 H 0.5571 -0.2424 0.0849 0.042 Uiso 1 1 calc R
C13 C 0.42030(10) 0.35304(19) 0.12670(19) 0.0389(6) Uani 1 1 d .
H13 H 0.4050 0.2902 0.1340 0.047 Uiso 1 1 calc R
C14 C 0.40543(12) 0.5166(2) 0.1069(2) 0.0529(8) Uani 1 1 d .
H14 H 0.3804 0.5709 0.0986 0.064 Uiso 1 1 calc R
C16 C 0.49952(12) 0.4526(2) 0.1200(3) 0.0760(13) Uani 1 1 d .
H16 H 0.5390 0.4620 0.1214 0.091 Uiso 1 1 calc R
C15 C 0.46277(14) 0.5314(2) 0.1096(4) 0.0995(18) Uani 1 1 d .
H15 H 0.4770 0.5955 0.1044 0.119 Uiso 1 1 calc R
O5 O 0.38370(7) -0.21433(14) 0.15629(11) 0.0372(4) Uani 1 1 d .
H3O H 0.2543(16) 0.373(3) 0.133(2) 0.071(11) Uiso 1 1 d .
H1O H 0.3350(14) 0.155(2) 0.082(2) 0.054(10) Uiso 1 1 d .
H2O H 0.3580(15) 0.153(2) -0.001(2) 0.062(9) Uiso 1 1 d .
H4O H 0.3111(15) 0.373(2) 0.106(2) 0.058(9) Uiso 1 1 d .

loop_
_atom_site_aniso_label
_atom_site_aniso_U_11
_atom_site_aniso_U_22
_atom_site_aniso_U_33
_atom_site_aniso_U_23
_atom_site_aniso_U_13
_atom_site_aniso_U_12
Zn1 0.0281(2) 0.01786(17) 0.0276(2) 0.00200(12) 0.01606(15) 0.00275(12)
Cl1 0.0170(2) 0.0301(3) 0.0243(3) -0.00019(19) 0.01135(19) -0.00059(18)
O1 0.0157(6) 0.0239(7) 0.0313(8) 0.0002(6) 0.0107(6) 0.0001(5)
O8 0.0238(8) 0.0254(8) 0.0354(9) -0.0037(6) 0.0145(7) 0.0023(6)
N4 0.0189(8) 0.0222(8) 0.0250(9) 0.0000(7) 0.0066(7) 0.0011(6)
O7 0.0315(9) 0.0321(8) 0.0280(9) 0.0054(7) 0.0134(7) 0.0116(7)
C9 0.0196(9) 0.0300(10) 0.0201(10) 0.0029(8) 0.0089(8) -0.0012(8)
N1 0.0172(8) 0.0200(8) 0.0268(9) 0.0008(7) 0.0120(7) 0.0015(6)
C8 0.0196(9) 0.0220(9) 0.0230(10) 0.0013(8) 0.0046(8) -0.0041(7)
C11 0.0162(9) 0.0213(9) 0.0183(9) -0.0005(7) 0.0046(7) 0.0000(7)
O4 0.0414(10) 0.0340(9) 0.0415(10) 0.0045(7) 0.0172(8) 0.0093(7)
C6 0.0145(8) 0.0218(9) 0.0195(10) 0.0005(7) 0.0044(7) -0.0013(7)
C1 0.0149(8) 0.0203(9) 0.0222(10) -0.0002(7) 0.0043(7) 0.0004(7)
N2 0.0166(8) 0.0204(8) 0.0292(10) 0.0017(7) 0.0127(7) 0.0006(6)
C10 0.0205(9) 0.0249(10) 0.0211(10) -0.0014(8) 0.0082(8) 0.0018(7)
N3 0.0241(8) 0.0206(8) 0.0252(9) 0.0015(7) 0.0108(7) 0.0039(6)
C2 0.0212(9) 0.0232(10) 0.0231(10) 0.0019(8) 0.0119(8) 0.0032(7)
C7 0.0167(9) 0.0249(10) 0.0242(10) 0.0004(8) 0.0091(8) 0.0006(7)
O3 0.0244(8) 0.0368(9) 0.0499(11) -0.0053(8) 0.0209(7) -0.0081(7)
C3 0.0260(10) 0.0222(10) 0.0289(11) -0.0012(8) 0.0108(9) 0.0036(8)
C4 0.0245(10) 0.0290(11) 0.0283(11) -0.0019(9) 0.0146(9) 0.0043(8)
O6 0.0241(8) 0.0469(10) 0.0308(9) -0.0028(7) 0.0197(7) -0.0029(7)
C5 0.0236(10) 0.0259(10) 0.0245(11) 0.0021(8) 0.0121(8) 0.0008(8)
O2 0.0171(7) 0.0414(9) 0.0412(9) -0.0018(7) 0.0159(7) -0.0008(6)
N6 0.0158(8) 0.0410(11) 0.0357(11) 0.0070(8) 0.0145(8) 0.0035(7)
C17 0.0152(9) 0.0396(12) 0.0207(10) 0.0036(9) 0.0043(8) 0.0028(8)
C22 0.0153(9) 0.0395(12) 0.0240(11) 0.0032(9) 0.0058(8) 0.0027(8)
N5 0.0115(8) 0.0401(11) 0.0490(13) 0.0031(9) 0.0100(8) 0.0012(7)
N7 0.0239(9) 0.0393(11) 0.0497(13) 0.0054(9) 0.0165(9) 0.0072(8)
C12 0.0189(10) 0.0374(12) 0.0334(12) -0.0011(10) 0.0067(9) 0.0026(8)
N8 0.0181(8) 0.0434(11) 0.0305(10) 0.0001(8) 0.0052(7) 0.0042(8)
C18 0.0140(9) 0.0452(13) 0.0257(11) 0.0045(9) 0.0065(8) 0.0037(8)
C21 0.0164(9) 0.0454(13) 0.0331(12) 0.0055(10) 0.0119(9) 0.0022(9)
C20 0.0190(10) 0.0466(14) 0.0458(15) 0.0062(11) 0.0102(10) -0.0043(9)
C19 0.0222(11) 0.0397(13) 0.0418(14) -0.0013(11) 0.0045(10) -0.0004(9)
C13 0.0201(11) 0.0402(13) 0.0603(17) 0.0099(12) 0.0183(11) 0.0037(9)
C14 0.0335(14) 0.0357(14) 0.092(2) -0.0019(14) 0.0184(15) 0.0073(11)
C16 0.0210(13) 0.0412(16) 0.168(4) -0.002(2) 0.0216(18) -0.0033(11)
C15 0.0381(17) 0.0332(16) 0.230(6) 0.001(2) 0.031(3) -0.0033(13)
O5 0.0278(8) 0.0594(11) 0.0255(9) -0.0004(8) 0.0082(7) 0.0021(8)

loop_
_atom_type_symbol
_atom_type_description
_atom_type_scat_dispersion_real
_atom_type_scat_dispersion_imag
_atom_type_scat_source
C C 0.0033 0.0016 'International Tables Vol C Tables 4.2.6.8 and 6.1.1.4'
H H 0.0000 0.0000 'International Tables Vol C Tables 4.2.6.8 and 6.1.1.4'
N N 0.0061 0.0033 'International Tables Vol C Tables 4.2.6.8 and 6.1.1.4'
O O 0.0106 0.0060 'International Tables Vol C Tables 4.2.6.8 and 6.1.1.4'
Cl Cl 0.1484 0.1585 'International Tables Vol C Tables 4.2.6.8 and 6.1.1.4'
Zn Zn 0.2839 1.4301 'International Tables Vol C Tables 4.2.6.8 and 6.1.1.4'

loop_
_geom_angle_atom_site_label_1
_geom_angle_atom_site_label_2
_geom_angle_atom_site_label_3
_geom_angle
_geom_angle_site_symmetry_1
_geom_angle_site_symmetry_3
O8 Zn1 O8 180.0 . 7
O8 Zn1 N3 89.35(7) . .
O8 Zn1 N3 90.65(7) 7 .
O8 Zn1 N3 90.65(7) . 7
O8 Zn1 N3 89.35(7) 7 7
N3 Zn1 N3 180.00(7) . 7
O8 Zn1 O7 91.12(6) . 7
O8 Zn1 O7 88.88(6) 7 7
N3 Zn1 O7 91.40(6) . 7
N3 Zn1 O7 88.60(6) 7 7
O8 Zn1 O7 88.88(6) . .
O8 Zn1 O7 91.12(6) 7 .
N3 Zn1 O7 88.60(6) . .
N3 Zn1 O7 91.40(6) 7 .
O7 Zn1 O7 180.0 7 .
O5 Cl1 O4 110.00(11) . .
O5 Cl1 O6 109.80(10) . .
O4 Cl1 O6 110.29(10) . .
O5 Cl1 O3 109.01(11) . .
O4 Cl1 O3 108.84(11) . .
O6 Cl1 O3 108.86(10) . .
C7 N4 C8 117.57(17) . .
C10 C9 C8 119.58(18) . .
C11 N1 C1 125.73(16) . .
N4 C8 C9 122.56(18) . .
O1 C11 N2 124.29(17) . .
O1 C11 N1 123.72(17) . .
N2 C11 N1 111.98(16) . .
C10 C6 C7 117.88(18) . .
C10 C6 N2 124.95(18) . .
C7 C6 N2 117.13(17) . .
C2 C1 C5 118.07(18) . .
C2 C1 N1 117.06(17) . .
C5 C1 N1 124.72(18) . .
C11 N2 C6 125.94(17) . .
C9 C10 C6 118.68(18) . .
C3 N3 C2 118.03(17) . .
C3 N3 Zn1 121.40(13) . .
C2 N3 Zn1 120.57(13) . .
N3 C2 C1 123.16(18) . .
N4 C7 C6 123.73(18) . .
N3 C3 C4 122.57(19) . .
C3 C4 C5 119.58(19) . .
C4 C5 C1 118.58(19) . .
C22 N6 C17 127.55(18) . .
C21 C17 N6 125.6(2) . .
C21 C17 C18 117.6(2) . .
N6 C17 C18 116.83(19) . .
O2 C22 N6 124.0(2) . .
O2 C22 N5 124.5(2) . .
N6 C22 N5 111.48(18) . .
C22 N5 C12 125.94(18) . .
C14 N7 C13 118.8(2) . .
C16 C12 C13 117.1(2) . .
C16 C12 N5 118.9(2) . .
C13 C12 N5 123.9(2) . .
C18 N8 C19 118.0(2) . .
N8 C18 C17 123.8(2) . .
C20 C21 C17 118.4(2) . .
C19 C20 C21 120.2(2) . .
N8 C19 C20 122.0(2) . .
N7 C13 C12 123.5(2) . .
N7 C14 C15 121.5(3) . .
C12 C16 C15 119.2(3) . .
C14 C15 C16 119.8(3) . .

loop_
_geom_bond_atom_site_label_1
_geom_bond_atom_site_label_2
_geom_bond_distance
_geom_bond_site_symmetry_2
Zn1 O8 2.0976(16) .
Zn1 O8 2.0976(16) 7
Zn1 N3 2.1394(17) .
Zn1 N3 2.1394(17) 7
Zn1 O7 2.1442(16) 7
Zn1 O7 2.1443(16) .
Cl1 O5 1.4326(17) .
Cl1 O4 1.4416(17) .
Cl1 O6 1.4426(15) .
Cl1 O3 1.4472(16) .
O1 C11 1.224(2) .
N4 C7 1.340(3) .
N4 C8 1.343(3) .
C9 C10 1.383(3) .
C9 C8 1.385(3) .
N1 C11 1.380(2) .
N1 C1 1.399(2) .
C11 N2 1.371(2) .
C6 C10 1.392(3) .
C6 C7 1.394(3) .
C6 N2 1.408(2) .
C1 C2 1.392(3) .
C1 C5 1.393(3) .
N3 C3 1.339(3) .
N3 C2 1.342(3) .
C3 C4 1.377(3) .
C4 C5 1.387(3) .
O2 C22 1.222(2) .
N6 C22 1.376(3) .
N6 C17 1.393(3) .
C17 C21 1.390(3) .
C17 C18 1.403(3) .
C22 N5 1.377(3) .
N5 C12 1.399(3) .
N7 C14 1.311(3) .
N7 C13 1.342(3) .
C12 C16 1.370(4) .
C12 C13 1.385(3) .
N8 C18 1.323(3) .
N8 C19 1.347(3) .
C21 C20 1.385(3) .
C20 C19 1.375(3) .
C14 C15 1.380(4) .
C16 C15 1.385(4) .
